data_2237939
loop_
_publ_author_name
'Nimthong, Ruthairat'
'Pakawatchai, Chaveng'
'Phongphayak, Nutchanat'
'Wattanakanjana, Yupa'

_publ_section_title
;
 (<i>anti</i>-Chloridothiosemicabazide-\k<i>S</i>)bis(triphenylphosphane-\k<i>P</i>)copper(I)
 0.48-hydrate
;
_journal_coeditor_code LH5600
_journal_issue 5
_journal_name_full 'Acta Crystallographica Section E'
_journal_page_first m244
_journal_page_last m245
_journal_paper_doi 10.1107/S1600536813008556
_journal_volume 69
_journal_year 2013
_chemical_formula_iupac '[Cu Cl (C H5 N3 S) (C18 H15 P)2], 0.48H2 O'
_chemical_formula_moiety 'C37 H35 Cl Cu N3 P2 S, 0.48(H2 O)'
_chemical_formula_sum 'C37 H35.96 Cl Cu N3 O0.48 P2 S'
_chemical_formula_weight 723.29
_chemical_name_systematic
'(<i>anti</i>-Chloridothiosemicabazide-\k<i>S</i>)bis(triphenylphosphane-\k<i>P</i>)copper(I) 0.48-hydrate'
_space_group_crystal_system monoclinic
_space_group_IT_number 14
_space_group_name_Hall '-P 2yn'
_space_group_name_H-M_alt 'P 1 21/n 1'
_symmetry_space_group_name_Hall '-P 2yn'
_symmetry_space_group_name_H-M 'P 1 21/n 1'
_atom_sites_solution_hydrogens mixed
_atom_sites_solution_primary direct
_atom_sites_solution_secondary difmap
_audit_creation_method SHELXL-2012
_cell_angle_alpha 90
_cell_angle_beta 96.1260(10)
_cell_angle_gamma 90
_cell_formula_units_Z 4
_cell_length_a 14.8723(7)
_cell_length_b 12.4829(6)
_cell_length_c 19.2103(9)
_cell_measurement_reflns_used 7520
_cell_measurement_temperature 293(2)
_cell_measurement_theta_max 22.9521
_cell_measurement_theta_min 2.3200
_cell_volume 3546.0(3)
_computing_cell_refinement 'SAINT (Bruker, 2003)'
_computing_data_collection 'SMART (Bruker, 1998)'
_computing_data_reduction 'SAINT (Bruker, 2003)'
_computing_molecular_graphics 'Mercury (Macrae <i>et al.</i>, 2008)'
_computing_publication_material
;
SHELXL97 (Sheldrick, 2008) and publCIF (Westrip, 2010)
;
_computing_structure_refinement
;
SHELXL2012 (Sheldrick, 2008) and SHELXLE Rev609 (H\"ubschle <i>et
al.</i>, 2011)
;
_computing_structure_solution 'SHELXS97 (Sheldrick, 2008)'
_diffrn_ambient_temperature 293(2)
_diffrn_measured_fraction_theta_full 1.000
_diffrn_measured_fraction_theta_max 0.995
_diffrn_measurement_device_type 'Bruker SMART APEX CCD'
_diffrn_measurement_method '\f and \w scans'
_diffrn_radiation_monochromator graphite
_diffrn_radiation_type MoK\a
_diffrn_radiation_wavelength 0.71073
_diffrn_reflns_av_R_equivalents 0.0467
_diffrn_reflns_limit_h_max 19
_diffrn_reflns_limit_h_min -19
_diffrn_reflns_limit_k_max 16
_diffrn_reflns_limit_k_min -16
_diffrn_reflns_limit_l_max 25
_diffrn_reflns_limit_l_min -25
_diffrn_reflns_number 48021
_diffrn_reflns_theta_full 25.242
_diffrn_reflns_theta_max 28.059
_diffrn_reflns_theta_min 1.649
_exptl_absorpt_coefficient_mu 0.872
_exptl_absorpt_correction_T_max 1
_exptl_absorpt_correction_T_min 0.879641
_exptl_absorpt_correction_type multi-scan
_exptl_absorpt_process_details '(SADABS; Bruker, 2003)'
_exptl_crystal_colour colorless
_exptl_crystal_density_diffrn 1.355
_exptl_crystal_description block
_exptl_crystal_F_000 1499.2
_exptl_crystal_size_max 0.340
_exptl_crystal_size_mid 0.106
_exptl_crystal_size_min 0.073
_refine_diff_density_max 0.417
_refine_diff_density_min -0.192
_refine_ls_extinction_method none
_refine_ls_goodness_of_fit_ref 1.061
_refine_ls_hydrogen_treatment mixed
_refine_ls_matrix_type full
_refine_ls_number_parameters 428
_refine_ls_number_reflns 8591
_refine_ls_number_restraints 4
_refine_ls_restrained_S_all 1.061
_refine_ls_R_factor_all 0.0651
_refine_ls_R_factor_gt 0.0474
_refine_ls_shift/su_max 0.001
_refine_ls_shift/su_mean 0.000
_refine_ls_structure_factor_coef Fsqd
_refine_ls_weighting_details
;
w=1/[\s^2^(Fo^2^)+(0.0500P)^2^+1.0259P] where P=(Fo^2^+2Fc^2^)/3
;
_refine_ls_weighting_scheme calc
_refine_ls_wR_factor_gt 0.1021
_refine_ls_wR_factor_ref 0.1098
_reflns_number_gt 6691
_reflns_number_total 8591
_reflns_threshold_expression I>2\s(I)
_cod_data_source_file lh5600.cif
_cod_data_source_block I
_cod_database_code 2237939
_cod_database_fobs_code 2237939
_shelx_space_group_comment
;
The symmetry employed for this shelxl refinement is uniquely defined
by the following loop, which should always be used as a source of
symmetry information in preference to the above space-group names.
They are only intended as comments.
;
_shelxl_version_number .002012

loop_
_space_group_symop_operation_xyz
'x, y, z'
'-x+1/2, y+1/2, -z+1/2'
'-x, -y, -z'
'x-1/2, -y-1/2, z-1/2'

loop_
_atom_site_type_symbol
_atom_site_label
_atom_site_fract_x
_atom_site_fract_y
_atom_site_fract_z
_atom_site_U_iso_or_equiv
_atom_site_adp_type
_atom_site_calc_flag
_atom_site_occupancy
Cu Cu1 0.87688(2) 0.69145(2) 0.14512(2) 0.03859(9) Uani d 1
O O1 0.6525(4) 0.3863(6) 0.1104(3) 0.106(3) Uani d 0.479(7)
H H1C 0.701(4) 0.417(8) 0.120(6) 0.159 Uiso d 0.479(7)
H H1D 0.631(7) 0.336(6) 0.130(5) 0.159 Uiso d 0.479(7)
Cl Cl1 0.84280(4) 0.50261(5) 0.14456(3) 0.04861(15) Uani d 1
S S1 0.80953(5) 0.77828(5) 0.23718(4) 0.05356(18) Uani d 1
P P1 1.02443(4) 0.69509(5) 0.19010(3) 0.03600(13) Uani d 1
P P2 0.80809(4) 0.77112(5) 0.04621(3) 0.03623(14) Uani d 1
N N1 0.64208(18) 0.7719(2) 0.27084(16) 0.0810(8) Uani d 1
H H1A 0.5922 0.7396 0.2761 0.097 Uiso calc 1
H H1B 0.6491 0.8380 0.2829 0.097 Uiso calc 1
N N2 0.69393(15) 0.61907(19) 0.22675(13) 0.0648(7) Uani d 1
H H2 0.7356 0.5829 0.2096 0.078 Uiso calc 1
N N3 0.6107(2) 0.5707(3) 0.2361(2) 0.1044(13) Uani d 1
H H3A 0.583(3) 0.566(4) 0.1932(13) 0.125 Uiso d 1
H H3B 0.618(3) 0.5052(19) 0.248(3) 0.125 Uiso d 1
C C1 0.70773(18) 0.7203(2) 0.24444(13) 0.0514(6) Uani d 1
C C11 1.11233(14) 0.66548(18) 0.13309(11) 0.0365(5) Uani d 1
C C12 1.09407(17) 0.58379(19) 0.08457(13) 0.0469(6) Uani d 1
H H12 1.0388 0.5483 0.0817 0.056 Uiso calc 1
C C13 1.1577(2) 0.5551(2) 0.04057(14) 0.0567(7) Uani d 1
H H13 1.1452 0.5004 0.0081 0.068 Uiso calc 1
C C14 1.2390(2) 0.6069(2) 0.04457(15) 0.0585(7) Uani d 1
H H14 1.2815 0.5874 0.0147 0.070 Uiso calc 1
C C15 1.25819(18) 0.6875(2) 0.09241(16) 0.0583(7) Uani d 1
H H15 1.3138 0.7222 0.0950 0.070 Uiso calc 1
C C16 1.19517(16) 0.7173(2) 0.13669(13) 0.0477(6) Uani d 1
H H16 1.2083 0.7722 0.1689 0.057 Uiso calc 1
C C21 1.05730(15) 0.82700(19) 0.22479(13) 0.0418(5) Uani d 1
C C22 1.0509(2) 0.9125(2) 0.17833(15) 0.0582(7) Uani d 1
H H22 1.0288 0.9006 0.1318 0.070 Uiso calc 1
C C23 1.0763(2) 1.0143(2) 0.1993(2) 0.0718(9) Uani d 1
H H23 1.0726 1.0702 0.1671 0.086 Uiso calc 1
C C24 1.1072(2) 1.0327(3) 0.2678(2) 0.0782(10) Uani d 1
H H24 1.1258 1.1011 0.2822 0.094 Uiso calc 1
C C25 1.1109(2) 0.9510(3) 0.3150(2) 0.0877(12) Uani d 1
H H25 1.1304 0.9644 0.3618 0.105 Uiso calc 1
C C26 1.0856(2) 0.8474(3) 0.29384(16) 0.0646(8) Uani d 1
H H26 1.0879 0.7923 0.3265 0.077 Uiso calc 1
C C31 1.05437(16) 0.60214(19) 0.26296(12) 0.0419(5) Uani d 1
C C32 1.14238(18) 0.5696(2) 0.28240(14) 0.0559(7) Uani d 1
H H32 1.1889 0.5962 0.2586 0.067 Uiso calc 1
C C33 1.1621(2) 0.4978(3) 0.33684(16) 0.0677(8) Uani d 1
H H33 1.2217 0.4774 0.3498 0.081 Uiso calc 1
C C34 1.0941(2) 0.4567(3) 0.37161(16) 0.0727(9) Uani d 1
H H34 1.1074 0.4085 0.4082 0.087 Uiso calc 1
C C35 1.0072(2) 0.4869(3) 0.35232(16) 0.0747(9) Uani d 1
H H35 0.9611 0.4581 0.3755 0.090 Uiso calc 1
C C36 0.98627(19) 0.5600(2) 0.29870(14) 0.0573(7) Uani d 1
H H36 0.9266 0.5807 0.2867 0.069 Uiso calc 1
C C41 0.68669(15) 0.7430(2) 0.02893(12) 0.0422(5) Uani d 1
C C42 0.65597(19) 0.6448(3) 0.04902(16) 0.0626(7) Uani d 1
H H42 0.6965 0.5956 0.0710 0.075 Uiso calc 1
C C43 0.5651(2) 0.6188(3) 0.0366(2) 0.0890(11) Uani d 1
H H43 0.5449 0.5524 0.0503 0.107 Uiso calc 1
C C44 0.5049(2) 0.6905(4) 0.0044(2) 0.0912(12) Uani d 1
H H44 0.4439 0.6731 -0.0035 0.109 Uiso calc 1
C C45 0.5344(2) 0.7876(3) -0.01622(19) 0.0780(10) Uani d 1
H H45 0.4935 0.8360 -0.0386 0.094 Uiso calc 1
C C46 0.62496(18) 0.8145(3) -0.00402(16) 0.0610(7) Uani d 1
H H46 0.6445 0.8812 -0.0180 0.073 Uiso calc 1
C C51 0.85129(15) 0.73927(18) -0.03696(12) 0.0389(5) Uani d 1
C C52 0.79750(19) 0.7307(3) -0.10006(14) 0.0580(7) Uani d 1
H H52 0.7360 0.7458 -0.1022 0.070 Uiso calc 1
C C53 0.8345(2) 0.6999(3) -0.16006(15) 0.0660(8) Uani d 1
H H53 0.7975 0.6944 -0.2021 0.079 Uiso calc 1
C C54 0.9242(2) 0.6776(2) -0.15837(15) 0.0587(7) Uani d 1
H H54 0.9482 0.6560 -0.1989 0.070 Uiso calc 1
C C55 0.97882(19) 0.6872(2) -0.09687(15) 0.0576(7) Uani d 1
H H55 1.0404 0.6735 -0.0956 0.069 Uiso calc 1
C C56 0.94248(17) 0.7172(2) -0.03655(14) 0.0486(6) Uani d 1
H H56 0.9801 0.7226 0.0052 0.058 Uiso calc 1
C C61 0.80914(16) 0.91750(19) 0.04859(12) 0.0429(5) Uani d 1
C C62 0.7576(2) 0.9697(2) 0.09473(15) 0.0605(7) Uani d 1
H H62 0.7245 0.9294 0.1238 0.073 Uiso calc 1
C C63 0.7549(3) 1.0802(2) 0.09799(17) 0.0766(9) Uani d 1
H H63 0.7194 1.1138 0.1286 0.092 Uiso calc 1
C C64 0.8040(3) 1.1398(3) 0.05644(19) 0.0857(11) Uani d 1
H H64 0.8020 1.2142 0.0584 0.103 Uiso calc 1
C C65 0.8562(3) 1.0901(3) 0.01195(19) 0.0883(11) Uani d 1
H H65 0.8905 1.1310 -0.0158 0.106 Uiso calc 1
C C66 0.8586(2) 0.9793(2) 0.00755(15) 0.0623(7) Uani d 1
H H66 0.8941 0.9467 -0.0234 0.075 Uiso calc 1

loop_
_atom_site_aniso_label
_atom_site_aniso_U_11
_atom_site_aniso_U_22
_atom_site_aniso_U_33
_atom_site_aniso_U_12
_atom_site_aniso_U_13
_atom_site_aniso_U_23
Cu1 0.03296(15) 0.04514(17) 0.03791(16) -0.00235(12) 0.00491(11) 0.00367(12)
O1 0.104(5) 0.132(6) 0.074(4) -0.054(4) -0.025(3) 0.031(3)
Cl1 0.0553(4) 0.0380(3) 0.0546(4) -0.0016(3) 0.0157(3) -0.0045(3)
S1 0.0600(4) 0.0470(4) 0.0581(4) -0.0062(3) 0.0267(3) -0.0090(3)
P1 0.0326(3) 0.0408(3) 0.0345(3) -0.0015(2) 0.0031(2) 0.0009(2)
P2 0.0323(3) 0.0405(3) 0.0359(3) -0.0013(2) 0.0036(2) 0.0022(2)
N1 0.0616(16) 0.0768(18) 0.111(2) 0.0057(14) 0.0397(16) -0.0275(16)
N2 0.0507(13) 0.0628(15) 0.0868(17) -0.0123(11) 0.0347(12) -0.0253(13)
N3 0.068(2) 0.099(2) 0.156(3) -0.0340(19) 0.055(2) -0.046(3)
C1 0.0513(15) 0.0576(16) 0.0480(14) 0.0054(12) 0.0178(12) -0.0065(12)
C11 0.0350(11) 0.0408(12) 0.0339(11) 0.0038(9) 0.0047(9) 0.0038(9)
C12 0.0510(14) 0.0423(13) 0.0475(14) -0.0025(11) 0.0055(11) -0.0006(11)
C13 0.0751(19) 0.0470(15) 0.0499(15) 0.0075(14) 0.0155(13) -0.0055(12)
C14 0.0648(18) 0.0579(17) 0.0574(16) 0.0172(14) 0.0276(14) 0.0085(13)
C15 0.0424(14) 0.0652(18) 0.0700(18) -0.0009(12) 0.0180(13) 0.0062(15)
C16 0.0407(13) 0.0538(15) 0.0491(14) -0.0042(11) 0.0061(11) -0.0041(11)
C21 0.0315(11) 0.0457(13) 0.0484(13) -0.0006(9) 0.0057(10) -0.0063(10)
C22 0.0693(18) 0.0483(15) 0.0594(17) -0.0014(13) 0.0173(14) -0.0006(13)
C23 0.074(2) 0.0436(16) 0.102(3) -0.0007(14) 0.0286(19) -0.0052(16)
C24 0.0532(18) 0.0538(18) 0.126(3) -0.0037(14) 0.0035(19) -0.031(2)
C25 0.086(2) 0.080(2) 0.088(3) 0.009(2) -0.030(2) -0.039(2)
C26 0.0679(19) 0.0608(17) 0.0601(17) 0.0080(15) -0.0159(14) -0.0101(14)
C31 0.0436(13) 0.0444(13) 0.0368(12) 0.0000(10) 0.0006(10) 0.0007(10)
C32 0.0508(15) 0.0623(17) 0.0540(15) 0.0066(13) 0.0028(12) 0.0120(13)
C33 0.0650(19) 0.072(2) 0.0642(18) 0.0212(16) -0.0008(15) 0.0146(15)
C34 0.096(3) 0.0641(19) 0.0569(18) 0.0155(18) 0.0017(17) 0.0196(15)
C35 0.081(2) 0.085(2) 0.0607(19) -0.0052(18) 0.0165(16) 0.0279(17)
C36 0.0543(16) 0.0706(18) 0.0470(15) -0.0003(14) 0.0062(12) 0.0146(13)
C41 0.0337(11) 0.0549(15) 0.0376(12) -0.0034(10) 0.0021(9) -0.0042(10)
C42 0.0473(15) 0.0670(18) 0.0710(19) -0.0138(13) -0.0052(13) 0.0002(15)
C43 0.062(2) 0.096(3) 0.106(3) -0.037(2) -0.0070(19) 0.006(2)
C44 0.0389(17) 0.141(4) 0.092(3) -0.019(2) -0.0038(16) -0.006(2)
C45 0.0416(16) 0.110(3) 0.080(2) 0.0091(17) -0.0061(15) 0.003(2)
C46 0.0427(15) 0.0740(19) 0.0654(18) 0.0024(13) 0.0007(13) 0.0113(15)
C51 0.0401(12) 0.0391(12) 0.0381(12) -0.0010(10) 0.0075(9) 0.0010(9)
C52 0.0441(14) 0.086(2) 0.0431(14) 0.0032(14) 0.0008(11) -0.0040(14)
C53 0.0654(19) 0.093(2) 0.0395(14) -0.0050(16) 0.0033(13) -0.0071(14)
C54 0.0719(19) 0.0564(17) 0.0520(16) -0.0060(14) 0.0265(14) -0.0076(12)
C55 0.0478(15) 0.0610(17) 0.0672(18) 0.0020(13) 0.0206(13) -0.0021(14)
C56 0.0417(13) 0.0567(16) 0.0477(14) 0.0002(11) 0.0063(11) -0.0009(11)
C61 0.0479(13) 0.0395(12) 0.0401(12) -0.0013(10) -0.0011(10) 0.0033(10)
C62 0.077(2) 0.0506(16) 0.0557(16) 0.0073(14) 0.0170(14) 0.0043(13)
C63 0.111(3) 0.0526(18) 0.067(2) 0.0171(18) 0.0143(19) -0.0046(15)
C64 0.140(3) 0.0417(17) 0.073(2) -0.002(2) 0.003(2) -0.0008(16)
C65 0.136(3) 0.0539(19) 0.079(2) -0.027(2) 0.030(2) 0.0082(17)
C66 0.079(2) 0.0498(16) 0.0603(17) -0.0128(14) 0.0192(15) 0.0005(13)

loop_
_atom_type_symbol
_atom_type_description
_atom_type_scat_dispersion_real
_atom_type_scat_dispersion_imag
_atom_type_scat_source
C C 0.0033 0.0016 'International Tables Vol C Tables 4.2.6.8 and 6.1.1.4'
H H 0.0000 0.0000 'International Tables Vol C Tables 4.2.6.8 and 6.1.1.4'
N N 0.0061 0.0033 'International Tables Vol C Tables 4.2.6.8 and 6.1.1.4'
P P 0.1023 0.0942 'International Tables Vol C Tables 4.2.6.8 and 6.1.1.4'
S S 0.1246 0.1234 'International Tables Vol C Tables 4.2.6.8 and 6.1.1.4'
Cl Cl 0.1484 0.1585 'International Tables Vol C Tables 4.2.6.8 and 6.1.1.4'
Cu Cu 0.3201 1.2651 'International Tables Vol C Tables 4.2.6.8 and 6.1.1.4'
O O 0.0106 0.0060 'International Tables Vol C Tables 4.2.6.8 and 6.1.1.4'

loop_
_geom_angle_atom_site_label_1
_geom_angle_atom_site_label_2
_geom_angle_atom_site_label_3
_geom_angle
P1 Cu1 P2 129.47(2)
P1 Cu1 S1 100.02(3)
P2 Cu1 S1 103.44(3)
P1 Cu1 Cl1 102.44(2)
P2 Cu1 Cl1 110.26(2)
S1 Cu1 Cl1 110.06(2)
H1C O1 H1D 129(10)
C1 S1 Cu1 108.44(9)
C21 P1 C11 102.72(10)
C21 P1 C31 104.98(11)
C11 P1 C31 101.42(10)
C21 P1 Cu1 111.56(8)
C11 P1 Cu1 119.40(7)
C31 P1 Cu1 115.04(8)
C61 P2 C51 103.67(11)
C61 P2 C41 101.63(11)
C51 P2 C41 103.36(10)
C61 P2 Cu1 114.33(8)
C51 P2 Cu1 117.63(8)
C41 P2 Cu1 114.30(8)
C1 N1 H1A 120.0
C1 N1 H1B 120.0
H1A N1 H1B 120.0
C1 N2 N3 119.6(2)
C1 N2 H2 120.2
N3 N2 H2 120.2
N2 N3 H3A 104(3)
N2 N3 H3B 111(3)
H3A N3 H3B 102(4)
N1 C1 N2 117.8(3)
N1 C1 S1 121.9(2)
N2 C1 S1 120.19(19)
C16 C11 C12 119.0(2)
C16 C11 P1 124.28(18)
C12 C11 P1 116.67(17)
C13 C12 C11 120.2(2)
C13 C12 H12 119.9
C11 C12 H12 119.9
C14 C13 C12 120.2(3)
C14 C13 H13 119.9
C12 C13 H13 119.9
C13 C14 C15 120.3(2)
C13 C14 H14 119.8
C15 C14 H14 119.8
C14 C15 C16 120.2(3)
C14 C15 H15 119.9
C16 C15 H15 119.9
C15 C16 C11 120.1(2)
C15 C16 H16 120.0
C11 C16 H16 120.0
C26 C21 C22 118.1(2)
C26 C21 P1 124.3(2)
C22 C21 P1 117.53(19)
C23 C22 C21 121.6(3)
C23 C22 H22 119.2
C21 C22 H22 119.2
C24 C23 C22 119.5(3)
C24 C23 H23 120.2
C22 C23 H23 120.2
C25 C24 C23 120.0(3)
C25 C24 H24 120.0
C23 C24 H24 120.0
C24 C25 C26 120.7(3)
C24 C25 H25 119.7
C26 C25 H25 119.7
C21 C26 C25 119.9(3)
C21 C26 H26 120.0
C25 C26 H26 120.0
C32 C31 C36 118.3(2)
C32 C31 P1 122.49(19)
C36 C31 P1 119.14(18)
C31 C32 C33 120.8(3)
C31 C32 H32 119.6
C33 C32 H32 119.6
C34 C33 C32 120.2(3)
C34 C33 H33 119.9
C32 C33 H33 119.9
C35 C34 C33 119.6(3)
C35 C34 H34 120.2
C33 C34 H34 120.2
C34 C35 C36 121.1(3)
C34 C35 H35 119.4
C36 C35 H35 119.4
C35 C36 C31 120.0(3)
C35 C36 H36 120.0
C31 C36 H36 120.0
C42 C41 C46 118.6(2)
C42 C41 P2 118.0(2)
C46 C41 P2 123.4(2)
C41 C42 C43 120.4(3)
C41 C42 H42 119.8
C43 C42 H42 119.8
C44 C43 C42 120.3(3)
C44 C43 H43 119.9
C42 C43 H43 119.9
C45 C44 C43 119.9(3)
C45 C44 H44 120.0
C43 C44 H44 120.0
C44 C45 C46 120.3(3)
C44 C45 H45 119.8
C46 C45 H45 119.8
C45 C46 C41 120.4(3)
C45 C46 H46 119.8
C41 C46 H46 119.8
C56 C51 C52 117.7(2)
C56 C51 P2 118.30(18)
C52 C51 P2 123.93(19)
C51 C52 C53 120.5(3)
C51 C52 H52 119.8
C53 C52 H52 119.8
C54 C53 C52 120.9(3)
C54 C53 H53 119.6
C52 C53 H53 119.6
C53 C54 C55 119.6(3)
C53 C54 H54 120.2
C55 C54 H54 120.2
C54 C55 C56 119.9(3)
C54 C55 H55 120.0
C56 C55 H55 120.0
C55 C56 C51 121.4(2)
C55 C56 H56 119.3
C51 C56 H56 119.3
C66 C61 C62 117.9(2)
C66 C61 P2 123.5(2)
C62 C61 P2 118.63(19)
C63 C62 C61 121.1(3)
C63 C62 H62 119.5
C61 C62 H62 119.5
C64 C63 C62 120.0(3)
C64 C63 H63 120.0
C62 C63 H63 120.0
C63 C64 C65 119.7(3)
C63 C64 H64 120.1
C65 C64 H64 120.1
C64 C65 C66 120.9(3)
C64 C65 H65 119.6
C66 C65 H65 119.6
C61 C66 C65 120.4(3)
C61 C66 H66 119.8
C65 C66 H66 119.8

loop_
_geom_bond_atom_site_label_1
_geom_bond_atom_site_label_2
_geom_bond_distance
Cu1 P1 2.2714(6)
Cu1 P2 2.2872(6)
Cu1 S1 2.3841(7)
Cu1 Cl1 2.4110(7)
O1 H1C 0.82(2)
O1 H1D 0.82(2)
S1 C1 1.697(3)
P1 C21 1.823(2)
P1 C11 1.831(2)
P1 C31 1.836(2)
P2 C61 1.828(2)
P2 C51 1.828(2)
P2 C41 1.834(2)
N1 C1 1.316(3)
N1 H1A 0.8600
N1 H1B 0.8600
N2 C1 1.319(3)
N2 N3 1.406(4)
N2 H2 0.8600
N3 H3A 0.879(19)
N3 H3B 0.851(19)
C11 C16 1.387(3)
C11 C12 1.389(3)
C12 C13 1.382(4)
C12 H12 0.9300
C13 C14 1.365(4)
C13 H13 0.9300
C14 C15 1.373(4)
C14 H14 0.9300
C15 C16 1.382(4)
C15 H15 0.9300
C16 H16 0.9300
C21 C26 1.372(4)
C21 C22 1.388(4)
C22 C23 1.373(4)
C22 H22 0.9300
C23 C24 1.367(5)
C23 H23 0.9300
C24 C25 1.362(5)
C24 H24 0.9300
C25 C26 1.395(5)
C25 H25 0.9300
C26 H26 0.9300
C31 C32 1.383(3)
C31 C36 1.387(3)
C32 C33 1.385(4)
C32 H32 0.9300
C33 C34 1.369(5)
C33 H33 0.9300
C34 C35 1.359(5)
C34 H34 0.9300
C35 C36 1.386(4)
C35 H35 0.9300
C36 H36 0.9300
C41 C42 1.377(4)
C41 C46 1.385(4)
C42 C43 1.386(4)
C42 H42 0.9300
C43 C44 1.366(5)
C43 H43 0.9300
C44 C45 1.362(5)
C44 H44 0.9300
C45 C46 1.383(4)
C45 H45 0.9300
C46 H46 0.9300
C51 C56 1.383(3)
C51 C52 1.383(3)
C52 C53 1.384(4)
C52 H52 0.9300
C53 C54 1.359(4)
C53 H53 0.9300
C54 C55 1.366(4)
C54 H54 0.9300
C55 C56 1.382(4)
C55 H55 0.9300
C56 H56 0.9300
C61 C66 1.372(4)
C61 C62 1.394(4)
C62 C63 1.382(4)
C62 H62 0.9300
C63 C64 1.360(5)
C63 H63 0.9300
C64 C65 1.364(5)
C64 H64 0.9300
C65 C66 1.386(4)
C65 H65 0.9300
C66 H66 0.9300

loop_
_geom_hbond_atom_site_label_D
_geom_hbond_atom_site_label_H
_geom_hbond_atom_site_label_A
_geom_hbond_site_symmetry_A
_geom_hbond_distance_DH
_geom_hbond_distance_HA
_geom_hbond_distance_DA
_geom_hbond_angle_DHA
O1 H1C Cl1 . 0.82(2) 2.37(2) 3.186(5) 179(12)
O1 H1D S1 2_645 0.82(2) 2.70(10) 3.218(5) 123(9)
N1 H1B Cl1 2_655 0.86 2.48 3.302(3) 161
N1 H1A N3 . 0.86 2.27 2.628(5) 105
N2 H2 Cl1 . 0.86 2.35 3.202(2) 170
C42 H42 Cl1 . 0.93 2.72 3.626(3) 164

loop_
_geom_torsion_atom_site_label_1
_geom_torsion_atom_site_label_2
_geom_torsion_atom_site_label_3
_geom_torsion_atom_site_label_4
_geom_torsion
N3 N2 C1 N1 0.5(5)
N3 N2 C1 S1 177.1(3)
Cu1 S1 C1 N1 -154.9(2)
Cu1 S1 C1 N2 28.6(3)
C21 P1 C11 C16 18.2(2)
C31 P1 C11 C16 -90.2(2)
Cu1 P1 C11 C16 142.20(18)
C21 P1 C11 C12 -163.36(18)
C31 P1 C11 C12 88.22(19)
Cu1 P1 C11 C12 -39.3(2)
C16 C11 C12 C13 -0.1(4)
P1 C11 C12 C13 -178.7(2)
C11 C12 C13 C14 0.0(4)
C12 C13 C14 C15 0.2(4)
C13 C14 C15 C16 -0.3(4)
C14 C15 C16 C11 0.2(4)
C12 C11 C16 C15 0.0(4)
P1 C11 C16 C15 178.4(2)
C11 P1 C21 C26 -114.0(2)
C31 P1 C21 C26 -8.3(3)
Cu1 P1 C21 C26 117.0(2)
C11 P1 C21 C22 67.8(2)
C31 P1 C21 C22 173.51(19)
Cu1 P1 C21 C22 -61.3(2)
C26 C21 C22 C23 3.4(4)
P1 C21 C22 C23 -178.3(2)
C21 C22 C23 C24 -1.3(5)
C22 C23 C24 C25 -1.3(5)
C23 C24 C25 C26 1.7(5)
C22 C21 C26 C25 -2.9(4)
P1 C21 C26 C25 178.8(2)
C24 C25 C26 C21 0.5(5)
C21 P1 C31 C32 -77.2(2)
C11 P1 C31 C32 29.5(2)
Cu1 P1 C31 C32 159.82(19)
C21 P1 C31 C36 104.9(2)
C11 P1 C31 C36 -148.4(2)
Cu1 P1 C31 C36 -18.1(2)
C36 C31 C32 C33 -0.9(4)
P1 C31 C32 C33 -178.8(2)
C31 C32 C33 C34 1.0(5)
C32 C33 C34 C35 0.0(5)
C33 C34 C35 C36 -1.1(5)
C34 C35 C36 C31 1.1(5)
C32 C31 C36 C35 -0.1(4)
P1 C31 C36 C35 177.8(2)
C61 P2 C41 C42 -156.0(2)
C51 P2 C41 C42 96.8(2)
Cu1 P2 C41 C42 -32.3(2)
C61 P2 C41 C46 25.0(3)
C51 P2 C41 C46 -82.3(2)
Cu1 P2 C41 C46 148.6(2)
C46 C41 C42 C43 -0.3(4)
P2 C41 C42 C43 -179.4(3)
C41 C42 C43 C44 0.0(6)
C42 C43 C44 C45 0.5(6)
C43 C44 C45 C46 -0.6(6)
C44 C45 C46 C41 0.3(5)
C42 C41 C46 C45 0.1(4)
P2 C41 C46 C45 179.2(2)
C61 P2 C51 C56 95.5(2)
C41 P2 C51 C56 -158.8(2)
Cu1 P2 C51 C56 -31.8(2)
C61 P2 C51 C52 -87.8(2)
C41 P2 C51 C52 17.9(3)
Cu1 P2 C51 C52 144.9(2)
C56 C51 C52 C53 0.7(4)
P2 C51 C52 C53 -176.0(2)
C51 C52 C53 C54 -0.1(5)
C52 C53 C54 C55 -0.9(5)
C53 C54 C55 C56 1.4(4)
C54 C55 C56 C51 -0.8(4)
C52 C51 C56 C55 -0.3(4)
P2 C51 C56 C55 176.6(2)
C51 P2 C61 C66 -18.1(3)
C41 P2 C61 C66 -125.2(2)
Cu1 P2 C61 C66 111.2(2)
C51 P2 C61 C62 162.3(2)
C41 P2 C61 C62 55.3(2)
Cu1 P2 C61 C62 -68.4(2)
C66 C61 C62 C63 1.4(4)
P2 C61 C62 C63 -179.1(2)
C61 C62 C63 C64 -0.9(5)
C62 C63 C64 C65 -0.3(6)
C63 C64 C65 C66 1.2(6)
C62 C61 C66 C65 -0.6(4)
P2 C61 C66 C65 179.9(3)
C64 C65 C66 C61 -0.7(6)
